data_7156034
loop_
_publ_author_name
'Muthusamy, Sengodagounder'
'Balasubramani, Alagesan'
'Suresh, Eringathodi'

_publ_section_title
;
 A BF<sub>3</sub>&#x00B7;Et<sub>2</sub>O catalyzed atom-economical
 approach to highly substituted indole-3-carbinols from nitrosobenzenes
 and propargylic alcohols.
;
_journal_issue 5
_journal_name_full 'Organic &amp; biomolecular chemistry'
_journal_page_first 756
_journal_page_last 764
_journal_paper_doi 10.1039/c7ob02559a
_journal_volume 16
_journal_year 2018
_chemical_formula_sum 'C48 H30 F5 N O2'
_chemical_formula_weight 747.73
_space_group_IT_number 15
_space_group_name_Hall '-C 2yc'
_space_group_name_H-M_alt 'C 1 2/c 1'
_symmetry_cell_setting monoclinic
_symmetry_space_group_name_Hall '-C 2yc'
_symmetry_space_group_name_H-M 'C 1 2/c 1'
_atom_sites_solution_hydrogens geom
_atom_sites_solution_primary direct
_atom_sites_solution_secondary difmap
_audit_creation_method SHELXL-97
_audit_update_record
;
2017-10-13 deposited with the CCDC.
2017-12-21 downloaded from the CCDC.
;
_cell_angle_alpha 90.00
_cell_angle_beta 123.131(2)
_cell_angle_gamma 90.00
_cell_formula_units_Z 8
_cell_length_a 29.898(3)
_cell_length_b 12.7893(14)
_cell_length_c 24.928(3)
_cell_measurement_reflns_used 6874
_cell_measurement_temperature 150(2)
_cell_measurement_theta_max 28.25
_cell_measurement_theta_min 2.54
_cell_volume 7982.2(15)
_computing_cell_refinement 'BRUKER SMART'
_computing_data_collection 'BRUKER SMART'
_computing_data_reduction 'BRUKER SAINT'
_computing_molecular_graphics ORTEP
_computing_structure_refinement 'SHELXL-97 (Sheldrick, 1997)'
_computing_structure_solution 'SHELXS-97 (Sheldrick, 1990)'
_diffrn_ambient_temperature 150(2)
_diffrn_measured_fraction_theta_full 0.995
_diffrn_measured_fraction_theta_max 0.995
_diffrn_measurement_device_type 'BRUKER SMART APEX CCD DIFFRACTOMETER'
_diffrn_measurement_method 'OMEGA-PHI SCAN'
_diffrn_radiation_monochromator graphite
_diffrn_radiation_source 'fine-focus sealed tube'
_diffrn_radiation_type MoK\a
_diffrn_radiation_wavelength 0.71073
_diffrn_reflns_av_R_equivalents 0.0364
_diffrn_reflns_av_sigmaI/netI 0.0452
_diffrn_reflns_limit_h_max 36
_diffrn_reflns_limit_h_min -32
_diffrn_reflns_limit_k_max 14
_diffrn_reflns_limit_k_min -15
_diffrn_reflns_limit_l_max 30
_diffrn_reflns_limit_l_min -30
_diffrn_reflns_number 21165
_diffrn_reflns_theta_full 26.00
_diffrn_reflns_theta_max 26.00
_diffrn_reflns_theta_min 1.63
_exptl_absorpt_coefficient_mu 0.091
_exptl_absorpt_correction_T_max 0.9891
_exptl_absorpt_correction_T_min 0.9704
_exptl_absorpt_correction_type multi-scan
_exptl_absorpt_process_details 'BRUKER SADABS'
_exptl_crystal_colour 'PALE GREEN'
_exptl_crystal_density_diffrn 1.244
_exptl_crystal_density_method 'not measured'
_exptl_crystal_description BLOCKS
_exptl_crystal_F_000 3088
_exptl_crystal_size_max 0.33
_exptl_crystal_size_mid 0.23
_exptl_crystal_size_min 0.12
_platon_squeeze_details ' ?'
_refine_diff_density_max 0.290
_refine_diff_density_min -0.241
_refine_diff_density_rms 0.052
_refine_ls_extinction_method none
_refine_ls_goodness_of_fit_ref 1.146
_refine_ls_hydrogen_treatment constr
_refine_ls_matrix_type full
_refine_ls_number_parameters 506
_refine_ls_number_reflns 7801
_refine_ls_number_restraints 0
_refine_ls_restrained_S_all 1.146
_refine_ls_R_factor_all 0.0870
_refine_ls_R_factor_gt 0.0714
_refine_ls_shift/su_max 0.000
_refine_ls_shift/su_mean 0.000
_refine_ls_structure_factor_coef Fsqd
_refine_ls_weighting_details 'calc w=1/[\s^2^(Fo^2^)+(0.0516P)^2^+14.1172P] where P=(Fo^2^+2Fc^2^)/3'
_refine_ls_weighting_scheme calc
_refine_ls_wR_factor_gt 0.1533
_refine_ls_wR_factor_ref 0.1601
_reflns_number_gt 6303
_reflns_number_total 7801
_reflns_threshold_expression >2sigma(I)
_cod_data_source_file c7ob02559a3.cif
_cod_data_source_block indole-3-carbinol
_cod_depositor_comments
;
The following automatic conversions were performed:

'_symmetry_cell_setting' value 'MONOCLINIC' changed to 'monoclinic'
according to
/home/data/users/saulius/crontab/automatic-downloads/rss-feeds/RSC/lib/dictionaries/cif_core.dic
dictionary named 'cif_core.dic' version 2.4.2 from 2011-04-26.

'_exptl_absorpt_correction_type' value 'MULTI-SCAN' changed to
'multi-scan' according to
/home/data/users/saulius/crontab/automatic-downloads/rss-feeds/RSC/lib/dictionaries/cif_core.dic
dictionary named 'cif_core.dic' version 2.4.2 from 2011-04-26.

'_refine_ls_hydrogen_treatment' value 'CONSTR' changed to 'constr'
according to
/home/data/users/saulius/crontab/automatic-downloads/rss-feeds/RSC/lib/dictionaries/cif_core.dic
dictionary named 'cif_core.dic' version 2.4.2 from 2011-04-26.

Automatic conversion script
Id: cif_fix_values 4973 2017-02-22 13:04:09Z antanas 

 Adding full bibliography for 7156034.cif.
;
_cod_original_sg_symbol_H-M C2/c
_cod_database_code 7156034

loop_
_symmetry_equiv_pos_as_xyz
'x, y, z'
'-x, y, -z+1/2'
'x+1/2, y+1/2, z'
'-x+1/2, y+1/2, -z+1/2'
'-x, -y, -z'
'x, -y, z-1/2'
'-x+1/2, -y+1/2, -z'
'x+1/2, -y+1/2, z-1/2'

loop_
_atom_site_label
_atom_site_type_symbol
_atom_site_fract_x
_atom_site_fract_y
_atom_site_fract_z
_atom_site_U_iso_or_equiv
_atom_site_adp_type
_atom_site_occupancy
_atom_site_symmetry_multiplicity
_atom_site_calc_flag
_atom_site_refinement_flags
O2 O 0.23950(7) 0.65440(13) 0.23113(8) 0.0271(4) Uani 1 1 d .
H2 H 0.2093 0.6752 0.2044 0.041 Uiso 1 1 calc R
O1 O 0.36182(7) 0.24718(14) 0.35915(9) 0.0329(4) Uani 1 1 d .
F4 F 0.27196(8) 1.02547(12) 0.41611(8) 0.0493(5) Uani 1 1 d .
N1 N 0.35442(8) 0.44826(15) 0.39609(9) 0.0222(4) Uani 1 1 d .
C9 C 0.26783(9) 0.43360(19) 0.38765(11) 0.0224(5) Uani 1 1 d .
F1 F 0.42084(8) 0.70020(14) 0.27723(10) 0.0549(5) Uani 1 1 d .
C15 C 0.38022(9) 0.36519(18) 0.44096(11) 0.0216(5) Uani 1 1 d .
F3 F 0.44074(8) -0.00722(14) 0.63706(10) 0.0611(6) Uani 1 1 d .
C7 C 0.29340(9) 0.56814(17) 0.32977(11) 0.0201(5) Uani 1 1 d .
C8 C 0.30231(9) 0.48621(17) 0.37047(11) 0.0198(5) Uani 1 1 d .
C37 C 0.25402(10) 0.74398(18) 0.32557(11) 0.0222(5) Uani 1 1 d .
C35 C 0.37661(10) 0.1747(2) 0.50595(13) 0.0283(6) Uani 1 1 d .
H35 H 0.3511 0.1744 0.4621 0.034 Uiso 1 1 calc R
C43 C 0.19255(10) 0.58696(19) 0.27716(11) 0.0244(5) Uani 1 1 d .
C23 C 0.38714(9) 0.36698(18) 0.49929(11) 0.0219(5) Uani 1 1 d .
C24 C 0.38011(10) 0.46433(19) 0.52668(11) 0.0261(6) Uani 1 1 d .
C36 C 0.24435(10) 0.63810(18) 0.29146(11) 0.0222(5) Uani 1 1 d .
C6 C 0.34100(10) 0.58141(17) 0.32946(11) 0.0220(5) Uani 1 1 d .
C38 C 0.22722(11) 0.8328(2) 0.29079(13) 0.0312(6) Uani 1 1 d .
H38 H 0.2047 0.8284 0.2464 0.037 Uiso 1 1 calc R
C16 C 0.39453(10) 0.27543(18) 0.41379(12) 0.0237(5) Uani 1 1 d .
C30 C 0.39986(10) 0.26887(19) 0.53665(12) 0.0247(5) Uani 1 1 d .
F5 F 0.05514(8) 0.43946(17) 0.23564(13) 0.0774(7) Uani 1 1 d .
C1 C 0.37790(10) 0.50559(18) 0.37076(11) 0.0223(5) Uani 1 1 d .
C31 C 0.43540(11) 0.2675(2) 0.60329(13) 0.0320(6) Uani 1 1 d .
H31 H 0.4499 0.3301 0.6250 0.038 Uiso 1 1 calc R
C41 C 0.29347(12) 0.8472(2) 0.42272(13) 0.0362(7) Uani 1 1 d .
H41 H 0.3154 0.8521 0.4671 0.043 Uiso 1 1 calc R
F2 F 0.35601(11) 0.73654(16) 0.59534(11) 0.0787(7) Uani 1 1 d .
C42 C 0.28753(11) 0.75299(19) 0.39180(13) 0.0301(6) Uani 1 1 d .
H42 H 0.3064 0.6946 0.4159 0.036 Uiso 1 1 calc R
C17 C 0.44902(10) 0.22770(19) 0.45053(12) 0.0251(5) Uani 1 1 d .
C5 C 0.35586(11) 0.64960(19) 0.29731(12) 0.0279(6) Uani 1 1 d .
H5 H 0.3328 0.7012 0.2697 0.034 Uiso 1 1 calc R
C22 C 0.45697(12) 0.1372(2) 0.42597(15) 0.0391(7) Uani 1 1 d .
H22 H 0.4287 0.1070 0.3888 0.047 Uiso 1 1 calc R
C2 C 0.42862(11) 0.4956(2) 0.38186(14) 0.0319(6) Uani 1 1 d .
H2A H 0.4525 0.4454 0.4099 0.038 Uiso 1 1 calc R
C40 C 0.26625(11) 0.9324(2) 0.38613(13) 0.0325(6) Uani 1 1 d .
C44 C 0.17499(11) 0.4971(2) 0.23984(13) 0.0323(6) Uani 1 1 d .
H44 H 0.1947 0.4699 0.2244 0.039 Uiso 1 1 calc R
C25 C 0.40084(11) 0.5591(2) 0.52210(12) 0.0314(6) Uani 1 1 d .
H25 H 0.4200 0.5609 0.5027 0.038 Uiso 1 1 calc R
C14 C 0.24681(11) 0.4860(2) 0.41764(13) 0.0294(6) Uani 1 1 d .
H14 H 0.2542 0.5567 0.4272 0.035 Uiso 1 1 calc R
C32 C 0.44936(12) 0.1754(2) 0.63738(14) 0.0413(7) Uani 1 1 d .
H32 H 0.4732 0.1751 0.6816 0.050 Uiso 1 1 calc R
C34 C 0.39088(11) 0.0818(2) 0.53965(15) 0.0345(6) Uani 1 1 d .
H34 H 0.3760 0.0188 0.5186 0.041 Uiso 1 1 calc R
C11 C 0.22371(13) 0.2773(2) 0.38954(17) 0.0442(8) Uani 1 1 d .
H11 H 0.2158 0.2067 0.3799 0.053 Uiso 1 1 calc R
C48 C 0.16212(11) 0.6267(2) 0.29852(13) 0.0327(6) Uani 1 1 d .
H48 H 0.1730 0.6877 0.3227 0.039 Uiso 1 1 calc R
C10 C 0.25557(11) 0.3279(2) 0.37365(14) 0.0314(6) Uani 1 1 d .
H10 H 0.2691 0.2911 0.3533 0.038 Uiso 1 1 calc R
C39 C 0.23327(12) 0.9279(2) 0.32070(13) 0.0341(6) Uani 1 1 d .
H39 H 0.2154 0.9872 0.2970 0.041 Uiso 1 1 calc R
C3 C 0.44229(12) 0.5626(2) 0.34985(15) 0.0382(7) Uani 1 1 d .
H3 H 0.4758 0.5583 0.3559 0.046 Uiso 1 1 calc R
C18 C 0.49195(11) 0.2726(2) 0.50532(13) 0.0312(6) Uani 1 1 d .
H18 H 0.4871 0.3336 0.5218 0.037 Uiso 1 1 calc R
C4 C 0.40566(12) 0.6366(2) 0.30846(14) 0.0355(7) Uani 1 1 d .
C33 C 0.42711(12) 0.0839(2) 0.60428(15) 0.0385(7) Uani 1 1 d .
C19 C 0.54199(12) 0.2270(2) 0.53551(15) 0.0406(7) Uani 1 1 d .
H19 H 0.5707 0.2577 0.5720 0.049 Uiso 1 1 calc R
C47 C 0.11557(12) 0.5776(2) 0.28477(16) 0.0456(8) Uani 1 1 d .
H47 H 0.0954 0.6044 0.2997 0.055 Uiso 1 1 calc R
C12 C 0.20340(13) 0.3308(2) 0.41980(16) 0.0438(8) Uani 1 1 d .
H12 H 0.1820 0.2966 0.4307 0.053 Uiso 1 1 calc R
C13 C 0.21504(12) 0.4350(2) 0.43360(15) 0.0408(7) Uani 1 1 d .
H13 H 0.2014 0.4714 0.4539 0.049 Uiso 1 1 calc R
C29 C 0.35309(12) 0.4634(2) 0.55782(14) 0.0370(7) Uani 1 1 d .
H29 H 0.3401 0.4005 0.5628 0.044 Uiso 1 1 calc R
C45 C 0.12856(12) 0.4478(2) 0.22533(15) 0.0422(8) Uani 1 1 d .
H45 H 0.1168 0.3878 0.2001 0.051 Uiso 1 1 calc R
C26 C 0.39344(13) 0.6505(2) 0.54596(14) 0.0434(8) Uani 1 1 d .
H26 H 0.4076 0.7134 0.5431 0.052 Uiso 1 1 calc R
C20 C 0.54929(13) 0.1367(3) 0.51158(17) 0.0504(9) Uani 1 1 d .
H20 H 0.5828 0.1055 0.5323 0.060 Uiso 1 1 calc R
C46 C 0.10025(12) 0.4887(2) 0.24863(17) 0.0461(8) Uani 1 1 d .
C27 C 0.36485(15) 0.6461(2) 0.57388(16) 0.0497(9) Uani 1 1 d .
C21 C 0.50715(14) 0.0920(3) 0.45698(18) 0.0531(9) Uani 1 1 d .
H21 H 0.5124 0.0310 0.4408 0.064 Uiso 1 1 calc R
C28 C 0.34530(14) 0.5547(3) 0.58144(16) 0.0504(9) Uani 1 1 d .
H28 H 0.3271 0.5538 0.6021 0.060 Uiso 1 1 calc R

loop_
_atom_site_aniso_label
_atom_site_aniso_U_11
_atom_site_aniso_U_22
_atom_site_aniso_U_33
_atom_site_aniso_U_23
_atom_site_aniso_U_13
_atom_site_aniso_U_12
O2 0.0305(10) 0.0268(9) 0.0214(9) 0.0026(7) 0.0125(8) 0.0022(8)
O1 0.0337(10) 0.0312(10) 0.0253(10) -0.0055(8) 0.0107(9) -0.0006(8)
F4 0.0684(13) 0.0227(8) 0.0464(10) -0.0105(7) 0.0247(10) 0.0002(8)
N1 0.0217(11) 0.0226(10) 0.0219(10) 0.0015(8) 0.0116(9) 0.0014(8)
C9 0.0194(12) 0.0252(12) 0.0185(12) 0.0070(10) 0.0077(10) 0.0047(10)
F1 0.0595(12) 0.0472(11) 0.0826(14) 0.0214(10) 0.0546(12) 0.0000(9)
C15 0.0181(12) 0.0170(11) 0.0261(13) 0.0024(10) 0.0099(11) -0.0008(9)
F3 0.0656(13) 0.0448(11) 0.0727(14) 0.0344(10) 0.0376(12) 0.0168(9)
C7 0.0250(13) 0.0138(11) 0.0197(12) -0.0037(9) 0.0111(10) -0.0020(9)
C8 0.0215(12) 0.0167(11) 0.0196(12) -0.0042(9) 0.0102(10) -0.0005(9)
C37 0.0246(13) 0.0209(12) 0.0246(13) 0.0017(10) 0.0157(11) -0.0007(10)
C35 0.0268(14) 0.0327(14) 0.0312(14) 0.0013(12) 0.0195(12) 0.0006(11)
C43 0.0228(13) 0.0216(12) 0.0206(12) 0.0081(10) 0.0065(11) 0.0024(10)
C23 0.0172(12) 0.0218(12) 0.0223(12) -0.0008(10) 0.0080(10) -0.0025(9)
C24 0.0251(13) 0.0272(13) 0.0182(12) -0.0003(10) 0.0069(11) 0.0011(10)
C36 0.0266(13) 0.0196(12) 0.0185(12) 0.0016(10) 0.0112(11) 0.0012(10)
C6 0.0282(13) 0.0145(11) 0.0230(12) -0.0041(9) 0.0137(11) -0.0032(10)
C38 0.0374(16) 0.0299(14) 0.0227(13) 0.0007(11) 0.0141(12) 0.0019(12)
C16 0.0273(13) 0.0215(12) 0.0225(13) 0.0002(10) 0.0137(12) -0.0037(10)
C30 0.0227(13) 0.0264(13) 0.0280(13) 0.0025(11) 0.0157(11) 0.0015(10)
F5 0.0382(11) 0.0653(14) 0.120(2) -0.0071(13) 0.0372(13) -0.0213(10)
C1 0.0279(13) 0.0194(12) 0.0226(12) -0.0047(10) 0.0156(11) -0.0049(10)
C31 0.0296(14) 0.0372(15) 0.0252(14) 0.0025(12) 0.0124(12) -0.0012(12)
C41 0.0396(17) 0.0321(15) 0.0232(14) -0.0045(12) 0.0084(13) -0.0038(12)
F2 0.1084(19) 0.0540(13) 0.0758(15) -0.0253(11) 0.0517(15) 0.0142(12)
C42 0.0339(15) 0.0173(12) 0.0293(14) 0.0032(10) 0.0110(12) 0.0025(11)
C17 0.0263(13) 0.0229(12) 0.0270(13) 0.0024(10) 0.0151(12) 0.0008(10)
C5 0.0353(15) 0.0183(12) 0.0306(14) 0.0013(10) 0.0183(13) -0.0040(10)
C22 0.0378(17) 0.0315(15) 0.0475(18) -0.0051(13) 0.0229(15) 0.0014(13)
C2 0.0281(14) 0.0267(14) 0.0411(16) 0.0028(12) 0.0191(13) 0.0024(11)
C40 0.0394(16) 0.0222(13) 0.0380(16) -0.0058(12) 0.0226(14) -0.0031(11)
C44 0.0326(15) 0.0218(13) 0.0354(15) -0.0005(11) 0.0140(13) 0.0010(11)
C25 0.0382(16) 0.0306(14) 0.0216(13) -0.0019(11) 0.0138(12) -0.0006(12)
C14 0.0360(15) 0.0210(13) 0.0356(15) -0.0028(11) 0.0224(13) -0.0013(11)
C32 0.0327(16) 0.0523(19) 0.0313(15) 0.0149(14) 0.0125(13) 0.0068(14)
C34 0.0385(16) 0.0245(14) 0.0516(18) 0.0025(13) 0.0317(15) 0.0010(12)
C11 0.0460(18) 0.0215(14) 0.073(2) 0.0035(14) 0.0378(18) -0.0013(13)
C48 0.0308(15) 0.0288(14) 0.0372(15) -0.0012(12) 0.0176(13) -0.0035(11)
C10 0.0377(16) 0.0216(13) 0.0454(16) -0.0016(12) 0.0294(14) 0.0007(11)
C39 0.0441(17) 0.0210(13) 0.0340(15) 0.0055(11) 0.0193(14) 0.0068(12)
C3 0.0343(16) 0.0334(15) 0.0575(19) 0.0034(14) 0.0319(15) -0.0033(12)
C18 0.0300(15) 0.0333(14) 0.0310(14) 0.0015(12) 0.0172(13) 0.0023(11)
C4 0.0434(17) 0.0285(14) 0.0484(17) 0.0026(13) 0.0338(15) -0.0067(12)
C33 0.0381(17) 0.0366(16) 0.0472(18) 0.0216(14) 0.0274(15) 0.0130(13)
C19 0.0252(15) 0.0514(19) 0.0386(17) 0.0040(14) 0.0131(13) 0.0034(13)
C47 0.0340(17) 0.0456(18) 0.063(2) 0.0042(16) 0.0307(16) -0.0003(14)
C12 0.0451(18) 0.0399(17) 0.063(2) 0.0142(15) 0.0401(17) 0.0021(14)
C13 0.0470(18) 0.0432(17) 0.0510(18) 0.0001(15) 0.0388(16) 0.0022(14)
C29 0.0419(17) 0.0384(16) 0.0362(16) -0.0052(13) 0.0249(14) -0.0021(13)
C45 0.0372(17) 0.0213(14) 0.0460(18) -0.0044(13) 0.0085(15) -0.0074(12)
C26 0.057(2) 0.0274(15) 0.0314(16) -0.0043(12) 0.0153(15) -0.0011(14)
C20 0.0313(17) 0.051(2) 0.067(2) 0.0136(17) 0.0256(17) 0.0167(15)
C46 0.0235(15) 0.0387(17) 0.062(2) 0.0069(15) 0.0145(15) -0.0053(13)
C27 0.062(2) 0.0387(18) 0.0402(18) -0.0120(14) 0.0225(17) 0.0094(16)
C21 0.050(2) 0.0384(18) 0.077(3) -0.0029(17) 0.039(2) 0.0130(15)
C28 0.056(2) 0.062(2) 0.0449(19) -0.0135(16) 0.0354(18) 0.0037(17)

loop_
_atom_type_symbol
_atom_type_description
_atom_type_scat_dispersion_real
_atom_type_scat_dispersion_imag
_atom_type_scat_source
C C 0.0033 0.0016 'International Tables Vol C Tables 4.2.6.8 and 6.1.1.4'
H H 0.0000 0.0000 'International Tables Vol C Tables 4.2.6.8 and 6.1.1.4'
N N 0.0061 0.0033 'International Tables Vol C Tables 4.2.6.8 and 6.1.1.4'
O O 0.0106 0.0060 'International Tables Vol C Tables 4.2.6.8 and 6.1.1.4'
F F 0.0171 0.0103 'International Tables Vol C Tables 4.2.6.8 and 6.1.1.4'

loop_
_geom_angle_atom_site_label_1
_geom_angle_atom_site_label_2
_geom_angle_atom_site_label_3
_geom_angle
C36 O2 H2 109.5
C1 N1 C8 108.78(19)
C1 N1 C15 124.2(2)
C8 N1 C15 127.06(19)
C14 C9 C10 118.0(2)
C14 C9 C8 122.1(2)
C10 C9 C8 119.9(2)
C23 C15 N1 122.0(2)
C23 C15 C16 125.5(2)
N1 C15 C16 112.3(2)
C8 C7 C6 107.4(2)
C8 C7 C36 129.7(2)
C6 C7 C36 122.9(2)
C7 C8 N1 108.4(2)
C7 C8 C9 132.4(2)
N1 C8 C9 119.1(2)
C38 C37 C42 118.0(2)
C38 C37 C36 120.3(2)
C42 C37 C36 121.6(2)
C34 C35 C30 121.0(3)
C34 C35 H35 119.5
C30 C35 H35 119.5
C48 C43 C44 118.4(2)
C48 C43 C36 123.3(2)
C44 C43 C36 118.2(2)
C15 C23 C30 119.8(2)
C15 C23 C24 122.0(2)
C30 C23 C24 118.1(2)
C29 C24 C25 118.2(2)
C29 C24 C23 121.2(2)
C25 C24 C23 120.6(2)
O2 C36 C7 104.55(19)
O2 C36 C43 107.80(19)
C7 C36 C43 113.47(19)
O2 C36 C37 109.24(18)
C7 C36 C37 110.10(19)
C43 C36 C37 111.4(2)
C1 C6 C5 118.5(2)
C1 C6 C7 107.3(2)
C5 C6 C7 134.1(2)
C39 C38 C37 121.4(2)
C39 C38 H38 119.3
C37 C38 H38 119.3
O1 C16 C17 120.2(2)
O1 C16 C15 118.4(2)
C17 C16 C15 121.1(2)
C35 C30 C31 117.9(2)
C35 C30 C23 120.5(2)
C31 C30 C23 121.6(2)
N1 C1 C2 129.1(2)
N1 C1 C6 108.0(2)
C2 C1 C6 122.9(2)
C32 C31 C30 121.4(3)
C32 C31 H31 119.3
C30 C31 H31 119.3
C40 C41 C42 118.2(2)
C40 C41 H41 120.9
C42 C41 H41 120.9
C41 C42 C37 121.4(2)
C41 C42 H42 119.3
C37 C42 H42 119.3
C18 C17 C22 119.3(3)
C18 C17 C16 123.1(2)
C22 C17 C16 117.5(2)
C4 C5 C6 117.1(2)
C4 C5 H5 121.5
C6 C5 H5 121.5
C21 C22 C17 119.7(3)
C21 C22 H22 120.1
C17 C22 H22 120.1
C3 C2 C1 117.7(3)
C3 C2 H2A 121.2
C1 C2 H2A 121.2
F4 C40 C41 118.6(2)
F4 C40 C39 118.8(2)
C41 C40 C39 122.6(2)
C45 C44 C43 120.7(3)
C45 C44 H44 119.6
C43 C44 H44 119.6
C26 C25 C24 121.1(3)
C26 C25 H25 119.4
C24 C25 H25 119.4
C13 C14 C9 121.0(2)
C13 C14 H14 119.5
C9 C14 H14 119.5
C31 C32 C33 118.3(3)
C31 C32 H32 120.9
C33 C32 H32 120.9
C33 C34 C35 118.9(3)
C33 C34 H34 120.6
C35 C34 H34 120.6
C10 C11 C12 120.2(3)
C10 C11 H11 119.9
C12 C11 H11 119.9
C43 C48 C47 121.5(3)
C43 C48 H48 119.2
C47 C48 H48 119.2
C11 C10 C9 120.8(2)
C11 C10 H10 119.6
C9 C10 H10 119.6
C40 C39 C38 118.4(2)
C40 C39 H39 120.8
C38 C39 H39 120.8
C2 C3 C4 119.5(3)
C2 C3 H3 120.3
C4 C3 H3 120.3
C19 C18 C17 120.3(3)
C19 C18 H18 119.8
C17 C18 H18 119.8
F1 C4 C5 118.5(3)
F1 C4 C3 117.3(3)
C5 C4 C3 124.3(2)
F3 C33 C34 118.6(3)
F3 C33 C32 118.9(3)
C34 C33 C32 122.4(3)
C20 C19 C18 120.0(3)
C20 C19 H19 120.0
C18 C19 H19 120.0
C46 C47 C48 118.0(3)
C46 C47 H47 121.0
C48 C47 H47 121.0
C13 C12 C11 119.4(3)
C13 C12 H12 120.3
C11 C12 H12 120.3
C12 C13 C14 120.5(3)
C12 C13 H13 119.7
C14 C13 H13 119.7
C28 C29 C24 120.9(3)
C28 C29 H29 119.5
C24 C29 H29 119.5
C46 C45 C44 118.8(3)
C46 C45 H45 120.6
C44 C45 H45 120.6
C27 C26 C25 118.4(3)
C27 C26 H26 120.8
C25 C26 H26 120.8
C19 C20 C21 120.2(3)
C19 C20 H20 119.9
C21 C20 H20 119.9
F5 C46 C47 118.4(3)
F5 C46 C45 119.1(3)
C47 C46 C45 122.5(3)
F2 C27 C28 119.0(3)
F2 C27 C26 118.4(3)
C28 C27 C26 122.6(3)
C20 C21 C22 120.4(3)
C20 C21 H21 119.8
C22 C21 H21 119.8
C27 C28 C29 118.7(3)
C27 C28 H28 120.7
C29 C28 H28 120.7

loop_
_geom_bond_atom_site_label_1
_geom_bond_atom_site_label_2
_geom_bond_distance
O2 C36 1.445(3)
O2 H2 0.8200
O1 C16 1.219(3)
F4 C40 1.365(3)
N1 C1 1.383(3)
N1 C8 1.408(3)
N1 C15 1.425(3)
C9 C14 1.384(3)
C9 C10 1.395(3)
C9 C8 1.477(3)
F1 C4 1.364(3)
C15 C23 1.352(3)
C15 C16 1.509(3)
F3 C33 1.351(3)
C7 C8 1.379(3)
C7 C6 1.437(3)
C7 C36 1.527(3)
C37 C38 1.387(3)
C37 C42 1.391(4)
C37 C36 1.540(3)
C35 C34 1.382(4)
C35 C30 1.392(4)
C35 H35 0.9300
C43 C48 1.378(4)
C43 C44 1.388(4)
C43 C36 1.533(3)
C23 C30 1.483(3)
C23 C24 1.489(3)
C24 C29 1.393(4)
C24 C25 1.394(4)
C6 C1 1.406(3)
C6 C5 1.411(3)
C38 C39 1.386(4)
C38 H38 0.9300
C16 C17 1.495(4)
C30 C31 1.400(4)
F5 C46 1.358(3)
C1 C2 1.391(4)
C31 C32 1.376(4)
C31 H31 0.9300
C41 C40 1.369(4)
C41 C42 1.388(4)
C41 H41 0.9300
F2 C27 1.359(3)
C42 H42 0.9300
C17 C18 1.388(4)
C17 C22 1.390(4)
C5 C4 1.367(4)
C5 H5 0.9300
C22 C21 1.384(4)
C22 H22 0.9300
C2 C3 1.376(4)
C2 H2A 0.9300
C40 C39 1.370(4)
C44 C45 1.381(4)
C44 H44 0.9300
C25 C26 1.383(4)
C25 H25 0.9300
C14 C13 1.378(4)
C14 H14 0.9300
C32 C33 1.377(4)
C32 H32 0.9300
C34 C33 1.365(4)
C34 H34 0.9300
C11 C10 1.377(4)
C11 C12 1.381(4)
C11 H11 0.9300
C48 C47 1.388(4)
C48 H48 0.9300
C10 H10 0.9300
C39 H39 0.9300
C3 C4 1.387(4)
C3 H3 0.9300
C18 C19 1.383(4)
C18 H18 0.9300
C19 C20 1.372(4)
C19 H19 0.9300
C47 C46 1.364(5)
C47 H47 0.9300
C12 C13 1.372(4)
C12 H12 0.9300
C13 H13 0.9300
C29 C28 1.384(4)
C29 H29 0.9300
C45 C46 1.366(5)
C45 H45 0.9300
C26 C27 1.367(5)
C26 H26 0.9300
C20 C21 1.375(5)
C20 H20 0.9300
C27 C28 1.366(5)
C21 H21 0.9300
C28 H28 0.9300

loop_
_platon_squeeze_void_nr
_platon_squeeze_void_average_x
_platon_squeeze_void_average_y
_platon_squeeze_void_average_z
_platon_squeeze_void_volume
_platon_squeeze_void_count_electrons
1 0.000 -0.138 0.250 222.2 37.6
2 0.000 0.138 0.750 222.0 37.7
3 0.500 0.362 0.250 222.2 37.6
4 0.250 0.250 0.000 15.4 -0.3
5 0.750 0.250 0.500 15.4 -0.3
6 0.500 0.638 0.750 222.0 37.7
7 0.250 0.750 0.500 15.4 -0.3
8 0.750 0.750 0.000 15.4 -0.3
